data_7709634
loop_
_publ_author_name
'Wang, Ai'
'Yang, Bin'
'Wang, Yan'
'Hu, Zijia'
'Wei, Zhihong'
'Zhu, Miaoli'
'Englert, Ulli'

_publ_section_title
;
 Structure, magnetic properties and spin density of two alternative Mn(II)
 coordination polymers based on 1,4-bis(2'-carboxyphenoxy)benzene
;
_journal_name_full 'Dalton Transactions'
_journal_paper_doi 10.1039/D1DT04240H
_journal_year 2022
_chemical_formula_moiety 'C30 H20 Mn N2 O6'
_chemical_formula_sum 'C30 H20 Mn N2 O6'
_chemical_formula_weight 559.42
_space_group_crystal_system triclinic
_space_group_IT_number 2
_space_group_name_Hall '-P 1'
_space_group_name_H-M_alt 'P -1'
_atom_sites_solution_hydrogens geom
_audit_creation_method SHELXL-2014/7
_audit_update_record
;
2021-12-08 deposited with the CCDC.	2022-02-28 downloaded from the CCDC.
;
_cell_angle_alpha 75.270(2)
_cell_angle_beta 79.492(2)
_cell_angle_gamma 75.665(2)
_cell_formula_units_Z 2
_cell_length_a 9.9216(7)
_cell_length_b 10.1928(7)
_cell_length_c 13.1745(9)
_cell_measurement_reflns_used 2796
_cell_measurement_temperature 296(2)
_cell_measurement_theta_max 26.37
_cell_measurement_theta_min 2.35
_cell_volume 1238.24(15)
_computing_cell_refinement 'Bruker SAINT'
_computing_data_collection 'Bruker APEX2'
_computing_data_reduction 'Bruker SAINT'
_computing_structure_refinement 'SHELXL-2014/7 (Sheldrick, 2014)'
_computing_structure_solution 'SHELXS-2014 (Sheldrick, 2014)'
_diffrn_ambient_temperature 296(2)
_diffrn_measured_fraction_theta_full 0.982
_diffrn_measured_fraction_theta_max 0.980
_diffrn_measurement_device_type 'Bruker APEX-II CCD'
_diffrn_measurement_method '\w scans'
_diffrn_radiation_monochromator graphite
_diffrn_radiation_source 'fine-focus sealed tube'
_diffrn_radiation_wavelength 0.71073
_diffrn_reflns_av_R_equivalents 0.0387
_diffrn_reflns_av_unetI/netI 0.0651
_diffrn_reflns_Laue_measured_fraction_full 0.982
_diffrn_reflns_Laue_measured_fraction_max 0.980
_diffrn_reflns_limit_h_max 13
_diffrn_reflns_limit_h_min -13
_diffrn_reflns_limit_k_max 8
_diffrn_reflns_limit_k_min -13
_diffrn_reflns_limit_l_max 17
_diffrn_reflns_limit_l_min -17
_diffrn_reflns_number 13805
_diffrn_reflns_point_group_measured_fraction_full 0.982
_diffrn_reflns_point_group_measured_fraction_max 0.980
_diffrn_reflns_theta_full 25.242
_diffrn_reflns_theta_max 28.241
_diffrn_reflns_theta_min 2.835
_exptl_absorpt_coefficient_mu 0.583
_exptl_absorpt_correction_T_max 0.892
_exptl_absorpt_correction_T_min 0.849
_exptl_absorpt_correction_type multi-scan
_exptl_absorpt_process_details SADABS
_exptl_crystal_colour yellow
_exptl_crystal_density_diffrn 1.500
_exptl_crystal_description block
_exptl_crystal_F_000 574
_exptl_crystal_size_max 0.300
_exptl_crystal_size_mid 0.260
_exptl_crystal_size_min 0.240
_refine_diff_density_max 0.259
_refine_diff_density_min -0.301
_refine_diff_density_rms 0.053
_refine_ls_extinction_method none
_refine_ls_goodness_of_fit_ref 1.002
_refine_ls_hydrogen_treatment constr
_refine_ls_matrix_type full
_refine_ls_number_parameters 352
_refine_ls_number_reflns 6010
_refine_ls_number_restraints 0
_refine_ls_restrained_S_all 1.002
_refine_ls_R_factor_all 0.0900
_refine_ls_R_factor_gt 0.0478
_refine_ls_shift/su_max 0.001
_refine_ls_shift/su_mean 0.000
_refine_ls_structure_factor_coef Fsqd
_refine_ls_weighting_details 'w=1/[\s^2^(Fo^2^)+(0.0475P)^2^+0.2519P] where P=(Fo^2^+2Fc^2^)/3'
_refine_ls_weighting_scheme calc
_refine_ls_wR_factor_gt 0.0986
_refine_ls_wR_factor_ref 0.1124
_reflns_Friedel_coverage 0.000
_reflns_number_gt 3948
_reflns_number_total 6010
_reflns_threshold_expression 'I > 2\s(I)'
_cod_data_source_file d1dt04240h2.cif
_cod_data_source_block 596y
_cod_database_code 7709634
_shelx_shelxl_version_number 2014/7
_shelx_space_group_comment
;
The symmetry employed for this shelxl refinement is uniquely defined
by the following loop, which should always be used as a source of
symmetry information in preference to the above space-group names.
They are only intended as comments.
;
_shelx_estimated_absorpt_t_min 0.844
_shelx_estimated_absorpt_t_max 0.873

loop_
_space_group_symop_operation_xyz
'x, y, z'
'-x, -y, -z'

loop_
_atom_site_label
_atom_site_type_symbol
_atom_site_fract_x
_atom_site_fract_y
_atom_site_fract_z
_atom_site_U_iso_or_equiv
_atom_site_adp_type
_atom_site_occupancy
_atom_site_site_symmetry_order
_atom_site_calc_flag
_atom_site_refinement_flags_posn
_atom_site_refinement_flags_adp
_atom_site_refinement_flags_occupancy
_atom_site_disorder_assembly
_atom_site_disorder_group
Mn1 Mn 0.54525(4) 0.82671(4) 0.51005(3) 0.03461(12) Uani 1 1 d . . . . .
O1 O 0.7684(2) 0.8067(2) 0.55477(14) 0.0540(5) Uani 1 1 d . . . . .
O2 O 0.61442(17) 0.69690(18) 0.65972(13) 0.0444(4) Uani 1 1 d . . . . .
O3 O 0.72154(18) 0.51441(17) 0.83798(13) 0.0432(4) Uani 1 1 d . . . . .
O4 O 0.42941(17) 0.98161(16) 0.59749(12) 0.0377(4) Uani 1 1 d . . . . .
O5 O 0.2902(2) 0.8741(2) 0.72757(15) 0.0635(6) Uani 1 1 d . . . . .
N1 N 0.6308(2) 0.6671(2) 0.41265(16) 0.0395(5) Uani 1 1 d . . . . .
N2 N 0.3610(2) 0.7753(2) 0.46393(15) 0.0365(5) Uani 1 1 d . . . . .
C1 C 0.7670(3) 0.6131(3) 0.3914(2) 0.0546(7) Uani 1 1 d . . . . .
H1 H 0.8313 0.6464 0.4159 0.066 Uiso 1 1 calc R U . . .
C2 C 0.8166(3) 0.5110(3) 0.3351(3) 0.0673(9) Uani 1 1 d . . . . .
H2 H 0.9124 0.4766 0.3214 0.081 Uiso 1 1 calc R U . . .
C3 C 0.7231(4) 0.4606(3) 0.2997(3) 0.0683(9) Uani 1 1 d . . . . .
H3 H 0.7542 0.3904 0.2623 0.082 Uiso 1 1 calc R U . . .
C4 C 0.5821(3) 0.5151(3) 0.3199(2) 0.0530(7) Uani 1 1 d . . . . .
H4 H 0.5167 0.4829 0.2958 0.064 Uiso 1 1 calc R U . . .
C5 C 0.5386(3) 0.6189(2) 0.37690(18) 0.0359(5) Uani 1 1 d . . . . .
C6 C 0.3883(3) 0.6831(2) 0.40158(18) 0.0360(5) Uani 1 1 d . . . . .
C7 C 0.2824(3) 0.6539(3) 0.3612(2) 0.0548(8) Uani 1 1 d . . . . .
H7 H 0.3028 0.5890 0.3191 0.066 Uiso 1 1 calc R U . . .
C8 C 0.1461(3) 0.7225(3) 0.3845(3) 0.0629(9) Uani 1 1 d . . . . .
H8 H 0.0737 0.7063 0.3565 0.076 Uiso 1 1 calc R U . . .
C9 C 0.1176(3) 0.8150(3) 0.4493(2) 0.0579(8) Uani 1 1 d . . . . .
H9 H 0.0259 0.8602 0.4672 0.069 Uiso 1 1 calc R U . . .
C10 C 0.2273(3) 0.8393(3) 0.4872(2) 0.0488(7) Uani 1 1 d . . . . .
H10 H 0.2082 0.9025 0.5306 0.059 Uiso 1 1 calc R U . . .
C11 C 0.7285(3) 0.7368(3) 0.6431(2) 0.0370(5) Uani 1 1 d . . . . .
C12 C 0.8131(2) 0.7115(2) 0.73321(18) 0.0330(5) Uani 1 1 d . . . . .
C13 C 0.9037(2) 0.8008(3) 0.7236(2) 0.0441(6) Uani 1 1 d . . . . .
H13 H 0.9160 0.8652 0.6604 0.053 Uiso 1 1 calc R U . . .
C14 C 0.9753(3) 0.7961(3) 0.8052(2) 0.0525(7) Uani 1 1 d . . . . .
H14 H 1.0360 0.8555 0.7970 0.063 Uiso 1 1 calc R U . . .
C15 C 0.9555(3) 0.7025(3) 0.8986(2) 0.0557(8) Uani 1 1 d . . . . .
H15 H 1.0011 0.7002 0.9550 0.067 Uiso 1 1 calc R U . . .
C16 C 0.8690(3) 0.6117(3) 0.9100(2) 0.0489(7) Uani 1 1 d . . . . .
H16 H 0.8577 0.5477 0.9737 0.059 Uiso 1 1 calc R U . . .
C17 C 0.7988(2) 0.6148(2) 0.82770(19) 0.0359(5) Uani 1 1 d . . . . .
C18 C 0.6103(3) 0.5100(2) 0.92081(19) 0.0367(6) Uani 1 1 d . . . . .
C19 C 0.4863(3) 0.6056(3) 0.9098(2) 0.0452(6) Uani 1 1 d . . . . .
H19 H 0.4771 0.6766 0.8495 0.054 Uiso 1 1 calc R U . . .
C20 C 0.3744(3) 0.5946(3) 0.9903(2) 0.0445(6) Uani 1 1 d . . . . .
H20 H 0.2895 0.6581 0.9838 0.053 Uiso 1 1 calc R U . . .
C21 C 0.3663(2) 0.9566(3) 0.69348(19) 0.0378(6) Uani 1 1 d . . . . .
C22 C 0.4042(2) 1.0316(2) 0.76656(17) 0.0337(5) Uani 1 1 d . . . . .
C23 C 0.3048(2) 1.1053(3) 0.83037(18) 0.0388(6) Uani 1 1 d . . . . .
C24 C 0.3438(3) 1.1705(3) 0.8967(2) 0.0594(8) Uani 1 1 d . . . . .
H24 H 0.2758 1.2213 0.9386 0.071 Uiso 1 1 calc R U . . .
C25 C 0.4843(3) 1.1599(4) 0.9008(2) 0.0670(9) Uani 1 1 d . . . . .
H25 H 0.5108 1.2032 0.9459 0.080 Uiso 1 1 calc R U . . .
C26 C 0.5848(3) 1.0860(3) 0.8385(2) 0.0561(8) Uani 1 1 d . . . . .
H26 H 0.6794 1.0774 0.8421 0.067 Uiso 1 1 calc R U . . .
C27 C 0.5446(3) 1.0248(3) 0.7708(2) 0.0421(6) Uani 1 1 d . . . . .
H27 H 0.6130 0.9777 0.7267 0.050 Uiso 1 1 calc R U . . .
O6 O 0.16274(17) 1.1204(2) 0.82400(13) 0.0486(5) Uani 1 1 d . . . . .
C28 C 0.0846(2) 1.0583(3) 0.91384(19) 0.0373(6) Uani 1 1 d . . . . .
C29 C 0.1421(3) 0.9465(3) 0.9881(2) 0.0429(6) Uani 1 1 d . . . . .
H29 H 0.2382 0.9104 0.9801 0.052 Uiso 1 1 calc R U . . .
C30 C -0.0579(2) 1.1124(3) 0.9255(2) 0.0415(6) Uani 1 1 d . . . . .
H30 H -0.0970 1.1881 0.8755 0.050 Uiso 1 1 calc R U . . .

loop_
_atom_site_aniso_label
_atom_site_aniso_U_11
_atom_site_aniso_U_22
_atom_site_aniso_U_33
_atom_site_aniso_U_23
_atom_site_aniso_U_13
_atom_site_aniso_U_12
Mn1 0.0360(2) 0.0382(2) 0.0351(2) -0.01671(16) -0.00252(16) -0.01050(16)
O1 0.0544(11) 0.0689(13) 0.0413(10) -0.0030(10) -0.0052(9) -0.0279(10)
O2 0.0422(10) 0.0522(11) 0.0447(10) -0.0074(9) -0.0100(9) -0.0209(9)
O3 0.0536(10) 0.0402(10) 0.0405(9) -0.0150(8) 0.0024(9) -0.0187(8)
O4 0.0444(9) 0.0411(9) 0.0293(8) -0.0154(7) 0.0043(8) -0.0107(8)
O5 0.0690(13) 0.0828(15) 0.0568(12) -0.0319(11) 0.0191(11) -0.0517(12)
N1 0.0374(11) 0.0385(12) 0.0447(12) -0.0174(10) 0.0007(10) -0.0078(10)
N2 0.0369(11) 0.0411(12) 0.0368(11) -0.0170(10) -0.0009(9) -0.0120(9)
C1 0.0415(15) 0.0583(18) 0.0669(19) -0.0273(16) 0.0011(15) -0.0077(14)
C2 0.0483(17) 0.061(2) 0.087(2) -0.0333(19) 0.0153(17) -0.0007(16)
C3 0.076(2) 0.0518(18) 0.079(2) -0.0383(18) 0.0166(19) -0.0110(17)
C4 0.0610(18) 0.0485(16) 0.0580(17) -0.0289(15) 0.0102(15) -0.0227(14)
C5 0.0440(13) 0.0311(12) 0.0346(12) -0.0098(11) 0.0060(11) -0.0166(11)
C6 0.0430(13) 0.0355(13) 0.0339(12) -0.0101(11) 0.0021(11) -0.0191(11)
C7 0.0572(17) 0.0680(19) 0.0567(17) -0.0327(16) 0.0037(15) -0.0338(16)
C8 0.0473(16) 0.089(2) 0.070(2) -0.0305(19) -0.0066(16) -0.0345(17)
C9 0.0394(15) 0.076(2) 0.0630(19) -0.0245(17) 0.0010(14) -0.0163(15)
C10 0.0396(14) 0.0569(17) 0.0559(17) -0.0281(14) 0.0006(13) -0.0098(13)
C11 0.0365(13) 0.0372(13) 0.0402(14) -0.0138(12) -0.0018(11) -0.0097(11)
C12 0.0266(11) 0.0384(13) 0.0384(13) -0.0188(11) -0.0008(10) -0.0067(10)
C13 0.0378(13) 0.0474(15) 0.0524(16) -0.0193(13) 0.0025(13) -0.0158(12)
C14 0.0347(14) 0.0636(19) 0.073(2) -0.0353(17) -0.0002(14) -0.0197(13)
C15 0.0423(15) 0.074(2) 0.0631(19) -0.0354(18) -0.0155(15) -0.0081(15)
C16 0.0491(15) 0.0578(17) 0.0420(15) -0.0142(13) -0.0109(13) -0.0081(14)
C17 0.0320(12) 0.0375(13) 0.0415(13) -0.0184(12) -0.0012(11) -0.0055(11)
C18 0.0450(14) 0.0344(13) 0.0360(13) -0.0116(11) -0.0056(12) -0.0133(12)
C19 0.0558(16) 0.0390(14) 0.0396(14) -0.0009(12) -0.0099(13) -0.0132(13)
C20 0.0441(14) 0.0369(14) 0.0513(16) -0.0106(13) -0.0076(13) -0.0045(12)
C21 0.0347(12) 0.0443(14) 0.0383(13) -0.0184(12) 0.0029(11) -0.0117(12)
C22 0.0364(12) 0.0392(13) 0.0275(11) -0.0093(10) 0.0050(10) -0.0164(11)
C23 0.0385(13) 0.0488(15) 0.0321(12) -0.0145(12) 0.0058(11) -0.0168(12)
C24 0.0654(19) 0.073(2) 0.0514(17) -0.0408(16) 0.0188(16) -0.0269(17)
C25 0.076(2) 0.095(3) 0.0542(18) -0.0369(18) 0.0026(17) -0.049(2)
C26 0.0470(15) 0.084(2) 0.0489(16) -0.0175(16) -0.0006(14) -0.0349(16)
C27 0.0390(13) 0.0511(16) 0.0388(13) -0.0138(12) 0.0033(12) -0.0164(12)
O6 0.0372(9) 0.0646(12) 0.0403(10) -0.0112(9) 0.0077(8) -0.0133(9)
C28 0.0324(12) 0.0452(14) 0.0375(13) -0.0201(12) 0.0082(11) -0.0120(11)
C29 0.0287(12) 0.0526(16) 0.0478(15) -0.0190(13) 0.0037(12) -0.0070(12)
C30 0.0370(13) 0.0472(15) 0.0398(14) -0.0115(12) -0.0022(12) -0.0080(12)

loop_
_atom_type_symbol
_atom_type_description
_atom_type_scat_dispersion_real
_atom_type_scat_dispersion_imag
_atom_type_scat_source
C C 0.0033 0.0016 'International Tables Vol C Tables 4.2.6.8 and 6.1.1.4'
H H 0.0000 0.0000 'International Tables Vol C Tables 4.2.6.8 and 6.1.1.4'
N N 0.0061 0.0033 'International Tables Vol C Tables 4.2.6.8 and 6.1.1.4'
O O 0.0106 0.0060 'International Tables Vol C Tables 4.2.6.8 and 6.1.1.4'
Mn Mn 0.3368 0.7283 'International Tables Vol C Tables 4.2.6.8 and 6.1.1.4'

loop_
_geom_angle_atom_site_label_1
_geom_angle_atom_site_label_2
_geom_angle_atom_site_label_3
_geom_angle
_geom_angle_site_symmetry_1
_geom_angle_site_symmetry_3
_geom_angle_publ_flag
O4 Mn1 O4 76.80(6) 2_676 . ?
O4 Mn1 O2 139.63(6) 2_676 . ?
O4 Mn1 O2 87.91(6) . . ?
O4 Mn1 N1 104.11(7) 2_676 . ?
O4 Mn1 N1 170.60(7) . . ?
O2 Mn1 N1 96.89(7) . . ?
O4 Mn1 N2 104.55(7) 2_676 . ?
O4 Mn1 N2 97.64(7) . . ?
O2 Mn1 N2 114.49(7) . . ?
N1 Mn1 N2 73.02(7) . . ?
O4 Mn1 O1 87.68(6) 2_676 . ?
O4 Mn1 O1 98.46(7) . . ?
O2 Mn1 O1 57.54(6) . . ?
N1 Mn1 O1 90.93(7) . . ?
N2 Mn1 O1 161.65(7) . . ?
C11 O1 Mn1 86.97(15) . . ?
C11 O2 Mn1 93.36(15) . . ?
C17 O3 C18 116.21(17) . . ?
C21 O4 Mn1 131.05(15) . 2_676 ?
C21 O4 Mn1 125.70(15) . . ?
Mn1 O4 Mn1 103.20(6) 2_676 . ?
C1 N1 C5 118.1(2) . . ?
C1 N1 Mn1 124.22(18) . . ?
C5 N1 Mn1 117.61(15) . . ?
C10 N2 C6 118.6(2) . . ?
C10 N2 Mn1 123.85(16) . . ?
C6 N2 Mn1 117.28(15) . . ?
N1 C1 C2 123.1(3) . . ?
N1 C1 H1 118.4 . . ?
C2 C1 H1 118.4 . . ?
C3 C2 C1 118.9(3) . . ?
C3 C2 H2 120.5 . . ?
C1 C2 H2 120.5 . . ?
C2 C3 C4 119.1(3) . . ?
C2 C3 H3 120.5 . . ?
C4 C3 H3 120.5 . . ?
C3 C4 C5 119.2(3) . . ?
C3 C4 H4 120.4 . . ?
C5 C4 H4 120.4 . . ?
N1 C5 C4 121.5(2) . . ?
N1 C5 C6 116.2(2) . . ?
C4 C5 C6 122.3(2) . . ?
N2 C6 C7 121.6(2) . . ?
N2 C6 C5 115.8(2) . . ?
C7 C6 C5 122.6(2) . . ?
C8 C7 C6 118.9(3) . . ?
C8 C7 H7 120.6 . . ?
C6 C7 H7 120.6 . . ?
C9 C8 C7 119.7(3) . . ?
C9 C8 H8 120.2 . . ?
C7 C8 H8 120.2 . . ?
C8 C9 C10 118.7(3) . . ?
C8 C9 H9 120.7 . . ?
C10 C9 H9 120.7 . . ?
N2 C10 C9 122.5(3) . . ?
N2 C10 H10 118.7 . . ?
C9 C10 H10 118.7 . . ?
O1 C11 O2 121.1(2) . . ?
O1 C11 C12 118.8(2) . . ?
O2 C11 C12 119.8(2) . . ?
C17 C12 C13 117.8(2) . . ?
C17 C12 C11 124.9(2) . . ?
C13 C12 C11 117.0(2) . . ?
C14 C13 C12 121.9(3) . . ?
C14 C13 H13 119.0 . . ?
C12 C13 H13 119.0 . . ?
C15 C14 C13 118.8(2) . . ?
C15 C14 H14 120.6 . . ?
C13 C14 H14 120.6 . . ?
C14 C15 C16 120.8(3) . . ?
C14 C15 H15 119.6 . . ?
C16 C15 H15 119.6 . . ?
C15 C16 C17 120.5(3) . . ?
C15 C16 H16 119.8 . . ?
C17 C16 H16 119.8 . . ?
C16 C17 C12 120.2(2) . . ?
C16 C17 O3 119.4(2) . . ?
C12 C17 O3 120.3(2) . . ?
C20 C18 C19 121.0(2) 2_667 . ?
C20 C18 O3 119.0(2) 2_667 . ?
C19 C18 O3 119.9(2) . . ?
C18 C19 C20 119.0(2) . . ?
C18 C19 H19 120.5 . . ?
C20 C19 H19 120.5 . . ?
C18 C20 C19 120.0(2) 2_667 . ?
C18 C20 H20 120.0 2_667 . ?
C19 C20 H20 120.0 . . ?
O5 C21 O4 125.1(2) . . ?
O5 C21 C22 120.5(2) . . ?
O4 C21 C22 114.16(19) . . ?
C23 C22 C27 118.2(2) . . ?
C23 C22 C21 122.7(2) . . ?
C27 C22 C21 119.1(2) . . ?
C24 C23 C22 120.8(2) . . ?
C24 C23 O6 119.4(2) . . ?
C22 C23 O6 119.7(2) . . ?
C25 C24 C23 119.8(3) . . ?
C25 C24 H24 120.1 . . ?
C23 C24 H24 120.1 . . ?
C26 C25 C24 120.2(3) . . ?
C26 C25 H25 119.9 . . ?
C24 C25 H25 119.9 . . ?
C27 C26 C25 119.4(3) . . ?
C27 C26 H26 120.3 . . ?
C25 C26 H26 120.3 . . ?
C26 C27 C22 121.5(2) . . ?
C26 C27 H27 119.3 . . ?
C22 C27 H27 119.3 . . ?
C28 O6 C23 116.15(19) . . ?
C29 C28 O6 123.4(2) . . ?
C29 C28 C30 120.0(2) . . ?
O6 C28 C30 116.6(2) . . ?
C28 C29 C30 120.4(2) . 2_577 ?
C28 C29 H29 119.8 . . ?
C30 C29 H29 119.8 2_577 . ?
C28 C30 C29 119.5(2) . 2_577 ?
C28 C30 H30 120.2 . . ?
C29 C30 H30 120.2 2_577 . ?

loop_
_geom_bond_atom_site_label_1
_geom_bond_atom_site_label_2
_geom_bond_distance
_geom_bond_site_symmetry_2
_geom_bond_publ_flag
Mn1 O4 2.1432(16) 2_676 ?
Mn1 O4 2.1643(15) . ?
Mn1 O2 2.1970(17) . ?
Mn1 N1 2.235(2) . ?
Mn1 N2 2.2418(19) . ?
Mn1 O1 2.3411(19) . ?
O1 C11 1.252(3) . ?
O2 C11 1.260(3) . ?
O3 C17 1.391(3) . ?
O3 C18 1.404(3) . ?
O4 C21 1.297(3) . ?
O4 Mn1 2.1432(16) 2_676 ?
O5 C21 1.216(3) . ?
N1 C1 1.334(3) . ?
N1 C5 1.340(3) . ?
N2 C10 1.343(3) . ?
N2 C6 1.348(3) . ?
C1 C2 1.372(4) . ?
C1 H1 0.9300 . ?
C2 C3 1.363(4) . ?
C2 H2 0.9300 . ?
C3 C4 1.375(4) . ?
C3 H3 0.9300 . ?
C4 C5 1.389(3) . ?
C4 H4 0.9300 . ?
C5 C6 1.485(3) . ?
C6 C7 1.384(3) . ?
C7 C8 1.379(4) . ?
C7 H7 0.9300 . ?
C8 C9 1.373(4) . ?
C8 H8 0.9300 . ?
C9 C10 1.375(4) . ?
C9 H9 0.9300 . ?
C10 H10 0.9300 . ?
C11 C12 1.510(3) . ?
C12 C17 1.386(3) . ?
C12 C13 1.400(3) . ?
C13 C14 1.378(4) . ?
C13 H13 0.9300 . ?
C14 C15 1.367(4) . ?
C14 H14 0.9300 . ?
C15 C16 1.375(4) . ?
C15 H15 0.9300 . ?
C16 C17 1.382(3) . ?
C16 H16 0.9300 . ?
C18 C20 1.371(3) 2_667 ?
C18 C19 1.373(3) . ?
C19 C20 1.394(3) . ?
C19 H19 0.9300 . ?
C20 C18 1.371(3) 2_667 ?
C20 H20 0.9300 . ?
C21 C22 1.517(3) . ?
C22 C23 1.377(3) . ?
C22 C27 1.388(3) . ?
C23 C24 1.379(3) . ?
C23 O6 1.395(3) . ?
C24 C25 1.381(4) . ?
C24 H24 0.9300 . ?
C25 C26 1.371(4) . ?
C25 H25 0.9300 . ?
C26 C27 1.370(4) . ?
C26 H26 0.9300 . ?
C27 H27 0.9300 . ?
O6 C28 1.389(3) . ?
C28 C29 1.377(3) . ?
C28 C30 1.381(3) . ?
C29 C30 1.381(3) 2_577 ?
C29 H29 0.9300 . ?
C30 C29 1.381(3) 2_577 ?
C30 H30 0.9300 . ?

loop_
_geom_hbond_atom_site_label_D
_geom_hbond_atom_site_label_H
_geom_hbond_atom_site_label_A
_geom_hbond_distance_DH
_geom_hbond_distance_HA
_geom_hbond_distance_DA
_geom_hbond_angle_DHA
_geom_hbond_site_symmetry_A
C19 H19 O2 0.93 2.60 3.291(3) 131.1 .
C7 H7 O3 0.93 2.62 3.491(3) 156.0 2_666
C4 H4 O2 0.93 2.40 3.185(3) 142.4 2_666
C1 H1 O1 0.93 2.65 3.273(4) 125.2 .
C19 H19 O2 0.93 2.60 3.291(3) 131.1 .
C7 H7 O3 0.93 2.62 3.491(3) 156.0 2_666
C4 H4 O2 0.93 2.40 3.185(3) 142.4 2_666
C1 H1 O1 0.93 2.65 3.273(4) 125.2 .
C1 H1 O1 0.93 2.65 3.273(4) 125.2 .
C4 H4 O2 0.93 2.40 3.185(3) 142.4 2_666
C7 H7 O3 0.93 2.62 3.491(3) 156.0 2_666
C19 H19 O2 0.93 2.60 3.291(3) 131.1 .
C1 H1 O1 0.93 2.65 3.273(4) 125.2 .
C4 H4 O2 0.93 2.40 3.185(3) 142.4 2_666
C7 H7 O3 0.93 2.62 3.491(3) 156.0 2_666
C19 H19 O2 0.93 2.60 3.291(3) 131.1 .
